data_8107277
loop_
_publ_author_name
'Zhang, Ya-Ping'
'Pu, Lu-Yu'
'Sun, De-Mei'

_publ_section_title
;
 Crystal structure of
 Diaqua[5,5&#x2032;-dicarboxy-2,2&#x2032;-(propane-1,3-diyl)bis(1H-imidazole-4-carboxylato-k4
 O,O&#x2032;,N,N&#x2032;)]iron(II), C13H14FeN4O10
;
_journal_issue 6
_journal_name_full 'Zeitschrift f\"ur Kristallographie - New Crystal Structures'
_journal_page_first 1005
_journal_page_last 1007
_journal_paper_doi 10.1515/ncrs-2022-0298
_journal_volume 237
_journal_year 2022
_chemical_formula_sum 'C13 H14 Fe N4 O10'
_chemical_formula_weight 442.13
_space_group_crystal_system orthorhombic
_space_group_IT_number 54
_space_group_name_Hall '-P 2a 2ac'
_space_group_name_H-M_alt 'P c c a'
_atom_sites_solution_hydrogens mixed
_atom_sites_solution_primary direct
_atom_sites_solution_secondary difmap
_cell_angle_alpha 90
_cell_angle_beta 90
_cell_angle_gamma 90
_cell_formula_units_Z 8
_cell_length_a 13.2154(4)
_cell_length_b 16.9075(6)
_cell_length_c 13.9347(5)
_cell_measurement_reflns_used 9462
_cell_measurement_temperature 293(2)
_cell_measurement_theta_max 27.38
_cell_measurement_theta_min 2.41
_cell_volume 3113.56(18)
_computing_cell_refinement 'Bruker SAINT'
_computing_data_collection 'Bruker D8 VENTURE'
_computing_data_reduction 'Bruker SAINT'
_computing_structure_refinement 'SHELXL-2018/3 (Sheldrick, 2018)'
_computing_structure_solution 'SHELXL-2018/3 (Sheldrick, 2018)'
_diffrn_ambient_temperature 293(2)
_diffrn_measured_fraction_theta_full 0.995
_diffrn_measured_fraction_theta_max 0.990
_diffrn_measurement_device_type 'Bruker D8 VENTURE PHOTON'
_diffrn_measurement_method '\f and \w scans'
_diffrn_radiation_type MoK\a
_diffrn_radiation_wavelength 0.71073
_diffrn_reflns_av_R_equivalents 0.0334
_diffrn_reflns_av_unetI/netI 0.0222
_diffrn_reflns_Laue_measured_fraction_full 0.995
_diffrn_reflns_Laue_measured_fraction_max 0.990
_diffrn_reflns_limit_h_max 13
_diffrn_reflns_limit_h_min -16
_diffrn_reflns_limit_k_max 19
_diffrn_reflns_limit_k_min -20
_diffrn_reflns_limit_l_max 17
_diffrn_reflns_limit_l_min -17
_diffrn_reflns_number 22485
_diffrn_reflns_point_group_measured_fraction_full 0.995
_diffrn_reflns_point_group_measured_fraction_max 0.990
_diffrn_reflns_theta_full 25.242
_diffrn_reflns_theta_max 25.995
_diffrn_reflns_theta_min 3.083
_diffrn_source 'fine-focus sealed tube'
_exptl_absorpt_coefficient_mu 1.041
_exptl_absorpt_correction_type multi-scan
_exptl_absorpt_process_details 'SADABS(Bruker 2000)'
_exptl_crystal_colour yellow
_exptl_crystal_density_diffrn 1.886
_exptl_crystal_description block
_exptl_crystal_F_000 1808
_exptl_crystal_size_max 0.130
_exptl_crystal_size_mid 0.100
_exptl_crystal_size_min 0.060
_exptl_transmission_factor_max 0.7456
_exptl_transmission_factor_min 0.7026
_refine_diff_density_max 0.736
_refine_diff_density_min -0.495
_refine_diff_density_rms 0.064
_refine_ls_extinction_coef .
_refine_ls_extinction_method none
_refine_ls_goodness_of_fit_ref 1.018
_refine_ls_hydrogen_treatment constr
_refine_ls_matrix_type full
_refine_ls_number_parameters 265
_refine_ls_number_reflns 3041
_refine_ls_number_restraints 0
_refine_ls_restrained_S_all 1.018
_refine_ls_R_factor_all 0.0528
_refine_ls_R_factor_gt 0.0362
_refine_ls_shift/su_max 0.000
_refine_ls_shift/su_mean 0.000
_refine_ls_structure_factor_coef Fsqd
_refine_ls_weighting_details 'w=1/[\s^2^(Fo^2^)+(0.0476P)^2^+2.8429P] where P=(Fo^2^+2Fc^2^)/3'
_refine_ls_weighting_scheme calc
_refine_ls_wR_factor_gt 0.0871
_refine_ls_wR_factor_ref 0.0971
_reflns_Friedel_coverage 0.000
_reflns_Friedel_fraction_full .
_reflns_Friedel_fraction_max .
_reflns_number_gt 2355
_reflns_number_total 3041
_reflns_threshold_expression 'I > 2\s(I)'
_cod_data_source_file suppl_j_ncrs-2022-0298_suppl.cif
_cod_data_source_block a
_cod_database_code 8107277
_shelx_space_group_comment
;
The symmetry employed for this shelxl refinement is uniquely defined
by the following loop, which should always be used as a source of
symmetry information in preference to the above space-group names.
They are only intended as comments.
;
_shelx_estimated_absorpt_t_min 0.877
_shelx_estimated_absorpt_t_max 0.940

loop_
_space_group_symop_operation_xyz
'x, y, z'
'-x+1/2, -y, z'
'-x, y, -z+1/2'
'x+1/2, -y, -z+1/2'
'-x, -y, -z'
'x-1/2, y, -z'
'x, -y, z-1/2'
'-x-1/2, y, z-1/2'

loop_
_atom_site_label
_atom_site_type_symbol
_atom_site_fract_x
_atom_site_fract_y
_atom_site_fract_z
_atom_site_U_iso_or_equiv
_atom_site_adp_type
_atom_site_occupancy
_atom_site_site_symmetry_order
_atom_site_calc_flag
_atom_site_refinement_flags_posn
_atom_site_refinement_flags_adp
_atom_site_refinement_flags_occupancy
_atom_site_disorder_assembly
_atom_site_disorder_group
Fe1 Fe 0.13185(3) 0.24519(2) 0.12381(2) 0.02320(13) Uani 1 1 d . . . . .
N1 N 0.12635(14) 0.04766(11) -0.08035(14) 0.0246(4) Uani 1 1 d . . . . .
H1A H 0.125924 0.022763 -0.134164 0.030 Uiso 1 1 calc R U . . .
N2 N 0.12840(13) 0.14580(11) 0.02323(13) 0.0224(4) Uani 1 1 d . . . . .
N3 N 0.13502(14) 0.35468(11) 0.04824(13) 0.0251(4) Uani 1 1 d . . . . .
N4 N 0.13244(14) 0.46052(11) -0.04216(14) 0.0271(4) Uani 1 1 d . . . . .
H4A H 0.133159 0.489933 -0.092505 0.032 Uiso 1 1 calc R U . . .
O1 O 0.12660(14) -0.11571(10) -0.04958(14) 0.0400(5) Uani 1 1 d . . . . .
O2 O 0.12081(14) -0.09939(10) 0.10829(13) 0.0351(4) Uani 1 1 d . . . . .
H2 H 0.122117 -0.061955 0.145676 0.053 Uiso 1 1 calc R U . . .
O3 O 0.12562(14) 0.01089(10) 0.22347(12) 0.0380(4) Uani 1 1 d . . . . .
O4 O 0.13789(13) 0.14233(10) 0.21872(11) 0.0341(4) Uani 1 1 d . . . . .
O5 O 0.12332(12) 0.33548(9) 0.23887(11) 0.0287(4) Uani 1 1 d . . . . .
O6 O 0.11966(15) 0.46548(10) 0.26708(12) 0.0404(5) Uani 1 1 d . . . . .
O7 O 0.10759(19) 0.58836(11) 0.16595(14) 0.0521(6) Uani 1 1 d . . . . .
H7 H 0.107391 0.547489 0.197626 0.078 Uiso 1 1 calc R U . . .
O8 O 0.12452(14) 0.62210(10) 0.01443(14) 0.0412(5) Uani 1 1 d . . . . .
O9 O 0.29190(14) 0.24693(9) 0.12551(12) 0.0339(4) Uani 1 1 d . . . . .
H1W H 0.327456 0.206409 0.112567 0.041 Uiso 1 1 d R U . . .
H2W H 0.323596 0.284379 0.098087 0.041 Uiso 1 1 d R U . . .
O10 O -0.02531(14) 0.24544(9) 0.12230(12) 0.0335(4) Uani 1 1 d . . . . .
H3W H -0.066486 0.208300 0.109436 0.040 Uiso 1 1 d R U . . .
H4W H -0.065066 0.275069 0.154005 0.040 Uiso 1 1 d R U . . .
C1 C 0.12416(16) -0.07330(13) 0.02096(18) 0.0259(5) Uani 1 1 d . . . . .
C2 C 0.12572(16) 0.01357(13) 0.00914(16) 0.0219(5) Uani 1 1 d . . . . .
C3 C 0.12725(16) 0.07533(12) 0.07218(16) 0.0220(5) Uani 1 1 d . . . . .
C4 C 0.13007(18) 0.07743(13) 0.17885(16) 0.0267(5) Uani 1 1 d . . . . .
C5 C 0.12776(17) 0.12718(13) -0.06924(17) 0.0256(5) Uani 1 1 d . . . . .
C6 C 0.1267(3) 0.18222(16) -0.1535(2) 0.0481(8) Uani 0.687(6) 1 d . . P A 1
H6A H 0.088829 0.157377 -0.204926 0.058 Uiso 0.687(6) 1 calc R U P A 1
H6B H 0.195709 0.188964 -0.175745 0.058 Uiso 0.687(6) 1 calc R U P A 1
C7 C 0.0816(3) 0.2639(2) -0.1350(3) 0.0371(11) Uani 0.687(6) 1 d . . P A 1
H7A H 0.036551 0.277150 -0.187580 0.044 Uiso 0.687(6) 1 calc R U P A 1
H7B H 0.041270 0.261730 -0.076875 0.044 Uiso 0.687(6) 1 calc R U P A 1
C8 C 0.1587(3) 0.32854(19) -0.1247(2) 0.0608(10) Uani 0.687(6) 1 d . . P A 1
H8A H 0.225183 0.304877 -0.118251 0.073 Uiso 0.687(6) 1 calc R U P A 1
H8B H 0.158742 0.360280 -0.182690 0.073 Uiso 0.687(6) 1 calc R U P A 1
C6' C 0.1267(3) 0.18222(16) -0.1535(2) 0.0481(8) Uani 0.313(6) 1 d . . P A 2
H6'A H 0.057813 0.198329 -0.167440 0.058 Uiso 0.313(6) 1 calc R U P A 2
H6'B H 0.153733 0.155636 -0.209586 0.058 Uiso 0.313(6) 1 calc R U P A 2
C7' C 0.1945(6) 0.2586(4) -0.1286(5) 0.024(2) Uani 0.313(6) 1 d . . P A 2
H7'A H 0.225653 0.248365 -0.066840 0.029 Uiso 0.313(6) 1 calc R U P A 2
H7'B H 0.248872 0.259761 -0.175338 0.029 Uiso 0.313(6) 1 calc R U P A 2
C8' C 0.1587(3) 0.32854(19) -0.1247(2) 0.0608(10) Uani 0.313(6) 1 d . . P A 2
H8'A H 0.093782 0.325133 -0.156978 0.073 Uiso 0.313(6) 1 calc R U P A 2
H8'B H 0.201828 0.359292 -0.166870 0.073 Uiso 0.313(6) 1 calc R U P A 2
C9 C 0.14002(19) 0.38105(13) -0.04095(17) 0.0291(6) Uani 1 1 d . . . . .
C10 C 0.12213(17) 0.40650(13) 0.21259(16) 0.0242(5) Uani 1 1 d . . . . .
C11 C 0.12525(17) 0.41957(13) 0.10613(16) 0.0225(5) Uani 1 1 d . . . . .
C12 C 0.12337(16) 0.48652(13) 0.05101(16) 0.0235(5) Uani 1 1 d . . . . .
C13 C 0.11827(18) 0.57099(14) 0.07461(19) 0.0301(6) Uani 1 1 d . . . . .

loop_
_atom_site_aniso_label
_atom_site_aniso_U_11
_atom_site_aniso_U_22
_atom_site_aniso_U_33
_atom_site_aniso_U_23
_atom_site_aniso_U_13
_atom_site_aniso_U_12
Fe1 0.0369(2) 0.0146(2) 0.0181(2) 0.00027(12) 0.00242(14) 0.00017(13)
N1 0.0333(11) 0.0194(10) 0.0210(10) -0.0045(8) -0.0014(8) 0.0001(8)
N2 0.0308(10) 0.0158(9) 0.0205(9) 0.0004(7) 0.0019(8) 0.0014(8)
N3 0.0368(11) 0.0163(9) 0.0222(10) -0.0002(8) 0.0017(8) 0.0026(8)
N4 0.0409(12) 0.0189(10) 0.0214(10) 0.0043(8) -0.0005(8) -0.0006(8)
O1 0.0566(12) 0.0215(9) 0.0419(11) -0.0107(8) -0.0050(9) -0.0006(8)
O2 0.0537(12) 0.0151(8) 0.0366(10) 0.0015(7) 0.0018(8) 0.0010(8)
O3 0.0675(13) 0.0215(9) 0.0249(9) 0.0057(7) 0.0018(9) 0.0007(8)
O4 0.0611(12) 0.0215(9) 0.0196(8) -0.0002(7) 0.0015(8) -0.0015(8)
O5 0.0431(10) 0.0235(9) 0.0196(8) 0.0019(7) 0.0028(7) -0.0026(7)
O6 0.0697(13) 0.0273(9) 0.0242(9) -0.0058(7) 0.0005(9) -0.0006(9)
O7 0.0971(17) 0.0216(10) 0.0377(11) -0.0066(8) 0.0014(11) 0.0026(10)
O8 0.0625(13) 0.0177(9) 0.0433(11) 0.0054(8) -0.0032(9) -0.0018(8)
O9 0.0384(10) 0.0167(9) 0.0465(11) 0.0021(8) 0.0008(8) 0.0019(7)
O10 0.0364(10) 0.0261(9) 0.0379(10) -0.0101(8) 0.0077(8) -0.0042(7)
C1 0.0262(12) 0.0195(12) 0.0318(13) -0.0007(10) -0.0020(10) 0.0015(9)
C2 0.0237(11) 0.0187(11) 0.0232(11) 0.0007(9) -0.0021(9) 0.0005(9)
C3 0.0258(12) 0.0171(11) 0.0231(12) 0.0011(9) 0.0010(9) 0.0013(9)
C4 0.0378(14) 0.0202(12) 0.0221(12) 0.0024(9) 0.0009(10) 0.0013(10)
C5 0.0322(13) 0.0215(12) 0.0232(12) -0.0007(9) 0.0012(10) -0.0010(10)
C6 0.088(2) 0.0266(14) 0.0299(14) 0.0071(12) -0.0022(15) -0.0062(14)
C7 0.051(3) 0.035(2) 0.026(2) 0.0007(16) -0.0075(17) 0.0041(18)
C8 0.106(3) 0.0401(19) 0.0366(17) -0.0122(14) 0.0153(17) -0.0002(18)
C6' 0.088(2) 0.0266(14) 0.0299(14) 0.0071(12) -0.0022(15) -0.0062(14)
C7' 0.043(5) 0.014(4) 0.016(4) 0.002(3) 0.015(3) -0.003(3)
C8' 0.106(3) 0.0401(19) 0.0366(17) -0.0122(14) 0.0153(17) -0.0002(18)
C9 0.0467(15) 0.0180(12) 0.0228(12) 0.0012(9) 0.0026(10) 0.0014(10)
C10 0.0273(12) 0.0210(12) 0.0244(12) -0.0005(10) 0.0024(10) -0.0008(9)
C11 0.0264(12) 0.0176(11) 0.0235(12) -0.0030(9) 0.0015(9) -0.0015(9)
C12 0.0268(12) 0.0198(12) 0.0237(11) -0.0009(9) -0.0012(10) -0.0013(9)
C13 0.0377(14) 0.0192(12) 0.0334(14) -0.0036(11) -0.0032(11) -0.0014(10)

loop_
_atom_type_symbol
_atom_type_description
_atom_type_scat_dispersion_real
_atom_type_scat_dispersion_imag
_atom_type_scat_source
C C 0.0033 0.0016 'International Tables Vol C Tables 4.2.6.8 and 6.1.1.4'
H H 0.0000 0.0000 'International Tables Vol C Tables 4.2.6.8 and 6.1.1.4'
N N 0.0061 0.0033 'International Tables Vol C Tables 4.2.6.8 and 6.1.1.4'
O O 0.0106 0.0060 'International Tables Vol C Tables 4.2.6.8 and 6.1.1.4'
Fe Fe 0.3463 0.8444 'International Tables Vol C Tables 4.2.6.8 and 6.1.1.4'

loop_
_geom_angle_atom_site_label_1
_geom_angle_atom_site_label_2
_geom_angle_atom_site_label_3
_geom_angle
_geom_angle_site_symmetry_1
_geom_angle_site_symmetry_3
O10 Fe1 O9 179.09(6) . .
O10 Fe1 N3 90.74(7) . .
O9 Fe1 N3 88.50(7) . .
O10 Fe1 O4 92.54(7) . .
O9 Fe1 O4 88.15(6) . .
N3 Fe1 O4 171.73(7) . .
O10 Fe1 N2 88.52(6) . .
O9 Fe1 N2 92.21(6) . .
N3 Fe1 N2 110.55(7) . .
O4 Fe1 N2 77.14(7) . .
O10 Fe1 O5 87.42(6) . .
O9 Fe1 O5 91.90(6) . .
N3 Fe1 O5 76.12(6) . .
O4 Fe1 O5 96.44(6) . .
N2 Fe1 O5 172.25(6) . .
C5 N1 C2 108.24(19) . .
C5 N1 H1A 125.9 . .
C2 N1 H1A 125.9 . .
C5 N2 C3 106.05(18) . .
C5 N2 Fe1 143.56(16) . .
C3 N2 Fe1 110.39(14) . .
C9 N3 C11 106.77(19) . .
C9 N3 Fe1 139.37(16) . .
C11 N3 Fe1 113.80(14) . .
C9 N4 C12 108.26(19) . .
C9 N4 H4A 125.9 . .
C12 N4 H4A 125.9 . .
C1 O2 H2 109.5 . .
C4 O4 Fe1 115.58(14) . .
C10 O5 Fe1 116.64(14) . .
C13 O7 H7 109.5 . .
Fe1 O9 H1W 122.6 . .
Fe1 O9 H2W 119.9 . .
H1W O9 H2W 103.4 . .
Fe1 O10 H3W 129.9 . .
Fe1 O10 H4W 127.9 . .
H3W O10 H4W 98.6 . .
O1 C1 O2 124.0(2) . .
O1 C1 C2 119.7(2) . .
O2 C1 C2 116.3(2) . .
C3 C2 N1 105.26(19) . .
C3 C2 C1 133.5(2) . .
N1 C2 C1 121.2(2) . .
C2 C3 N2 110.15(19) . .
C2 C3 C4 131.4(2) . .
N2 C3 C4 118.39(19) . .
O4 C4 O3 124.3(2) . .
O4 C4 C3 118.2(2) . .
O3 C4 C3 117.4(2) . .
N2 C5 N1 110.3(2) . .
N2 C5 C6' 127.9(2) . .
N1 C5 C6' 121.8(2) . .
N2 C5 C6 127.9(2) . .
N1 C5 C6 121.8(2) . .
C5 C6 C7 115.7(3) . .
C5 C6 H6A 108.4 . .
C7 C6 H6A 108.4 . .
C5 C6 H6B 108.4 . .
C7 C6 H6B 108.4 . .
H6A C6 H6B 107.4 . .
C8 C7 C6 114.2(3) . .
C8 C7 H7A 108.7 . .
C6 C7 H7A 108.7 . .
C8 C7 H7B 108.7 . .
C6 C7 H7B 108.7 . .
H7A C7 H7B 107.6 . .
C9 C8 C7 113.4(3) . .
C9 C8 H8A 108.9 . .
C7 C8 H8A 108.9 . .
C9 C8 H8B 108.9 . .
C7 C8 H8B 108.9 . .
H8A C8 H8B 107.7 . .
C5 C6' C7' 108.9(3) . .
C5 C6' H6'A 109.9 . .
C7' C6' H6'A 109.9 . .
C5 C6' H6'B 109.9 . .
C7' C6' H6'B 109.9 . .
H6'A C6' H6'B 108.3 . .
C8' C7' C6' 123.2(6) . .
C8' C7' H7'A 106.5 . .
C6' C7' H7'A 106.5 . .
C8' C7' H7'B 106.5 . .
C6' C7' H7'B 106.5 . .
H7'A C7' H7'B 106.5 . .
C7' C8' C9 130.5(4) . .
C7' C8' H8'A 104.7 . .
C9 C8' H8'A 104.7 . .
C7' C8' H8'B 104.7 . .
C9 C8' H8'B 104.7 . .
H8'A C8' H8'B 105.7 . .
N3 C9 N4 110.1(2) . .
N3 C9 C8' 123.0(2) . .
N4 C9 C8' 126.7(2) . .
N3 C9 C8 123.0(2) . .
N4 C9 C8 126.7(2) . .
O6 C10 O5 125.8(2) . .
O6 C10 C11 118.8(2) . .
O5 C10 C11 115.4(2) . .
N3 C11 C12 109.5(2) . .
N3 C11 C10 117.88(19) . .
C12 C11 C10 132.6(2) . .
C11 C12 N4 105.29(19) . .
C11 C12 C13 132.9(2) . .
N4 C12 C13 121.8(2) . .
O8 C13 O7 121.4(2) . .
O8 C13 C12 122.5(2) . .
O7 C13 C12 116.1(2) . .

loop_
_geom_bond_atom_site_label_1
_geom_bond_atom_site_label_2
_geom_bond_distance
_geom_bond_site_symmetry_2
Fe1 O10 2.0770(19) .
Fe1 O9 2.1154(19) .
Fe1 N3 2.1301(19) .
Fe1 O4 2.1864(16) .
Fe1 N2 2.1887(19) .
Fe1 O5 2.2166(16) .
N1 C5 1.353(3) .
N1 C2 1.374(3) .
N1 H1A 0.8600 .
N2 C5 1.326(3) .
N2 C3 1.373(3) .
N3 C9 1.322(3) .
N3 C11 1.368(3) .
N4 C9 1.347(3) .
N4 C12 1.376(3) .
N4 H4A 0.8600 .
O1 C1 1.217(3) .
O2 C1 1.295(3) .
O2 H2 0.8200 .
O3 C4 1.287(3) .
O4 C4 1.234(3) .
O5 C10 1.255(3) .
O6 C10 1.254(3) .
O7 C13 1.314(3) .
O7 H7 0.8200 .
O8 C13 1.207(3) .
O9 H1W 0.8501 .
O9 H2W 0.8500 .
O10 H3W 0.8501 .
O10 H4W 0.8499 .
C1 C2 1.478(3) .
C2 C3 1.365(3) .
C3 C4 1.487(3) .
C5 C6' 1.498(3) .
C5 C6 1.498(3) .
C6 C7 1.527(5) .
C6 H6A 0.9700 .
C6 H6B 0.9700 .
C7 C8 1.501(5) .
C7 H7A 0.9700 .
C7 H7B 0.9700 .
C8 C9 1.487(4) .
C8 H8A 0.9700 .
C8 H8B 0.9700 .
C6' C7' 1.609(7) .
C6' H6'A 0.9700 .
C6' H6'B 0.9700 .
C7' C8' 1.275(7) .
C7' H7'A 0.9700 .
C7' H7'B 0.9700 .
C8' C9 1.487(4) .
C8' H8'A 0.9700 .
C8' H8'B 0.9700 .
C10 C11 1.500(3) .
C11 C12 1.368(3) .
C12 C13 1.467(3) .

loop_
_geom_hbond_atom_site_label_D
_geom_hbond_atom_site_label_H
_geom_hbond_atom_site_label_A
_geom_hbond_distance_DH
_geom_hbond_distance_HA
_geom_hbond_distance_DA
_geom_hbond_angle_DHA
_geom_hbond_site_symmetry_A
_geom_hbond_publ_flag
N1 H1A O3 0.86 2.06 2.908(3) 166.7 7 yes
N4 H4A O6 0.86 2.10 2.943(3) 164.7 7_565 yes
O2 H2 O3 0.82 1.64 2.461(2) 178.1 . yes
O7 H7 O6 0.82 1.70 2.515(3) 173.9 . yes
O9 H1W O2 0.85 1.94 2.759(2) 162.8 2 yes
O9 H2W O7 0.85 2.52 3.136(3) 130.2 2_565 yes
O9 H2W O8 0.85 2.08 2.919(2) 168.6 2_565 yes
O10 H3W O1 0.85 1.94 2.762(2) 161.3 5 yes
O10 H4W O5 0.85 1.97 2.782(2) 160.6 3 yes
C8^a H8B^a O7 0.97 2.38 3.307(4) 160.1 7_565 yes

loop_
_geom_torsion_atom_site_label_1
_geom_torsion_atom_site_label_2
_geom_torsion_atom_site_label_3
_geom_torsion_atom_site_label_4
_geom_torsion
_geom_torsion_site_symmetry_1
_geom_torsion_site_symmetry_2
_geom_torsion_site_symmetry_3
_geom_torsion_site_symmetry_4
C5 N1 C2 C3 -0.3(2) . . . .
C5 N1 C2 C1 180.0(2) . . . .
O1 C1 C2 C3 -177.4(2) . . . .
O2 C1 C2 C3 2.2(4) . . . .
O1 C1 C2 N1 2.3(3) . . . .
O2 C1 C2 N1 -178.1(2) . . . .
N1 C2 C3 N2 0.2(2) . . . .
C1 C2 C3 N2 179.9(2) . . . .
N1 C2 C3 C4 -178.2(2) . . . .
C1 C2 C3 C4 1.5(4) . . . .
C5 N2 C3 C2 -0.1(3) . . . .
Fe1 N2 C3 C2 -179.63(14) . . . .
C5 N2 C3 C4 178.6(2) . . . .
Fe1 N2 C3 C4 -0.9(2) . . . .
Fe1 O4 C4 O3 -175.47(18) . . . .
Fe1 O4 C4 C3 5.6(3) . . . .
C2 C3 C4 O4 175.2(2) . . . .
N2 C3 C4 O4 -3.2(3) . . . .
C2 C3 C4 O3 -3.8(4) . . . .
N2 C3 C4 O3 177.8(2) . . . .
C3 N2 C5 N1 -0.1(3) . . . .
Fe1 N2 C5 N1 179.19(17) . . . .
C3 N2 C5 C6' 178.8(2) . . . .
Fe1 N2 C5 C6' -1.9(4) . . . .
C3 N2 C5 C6 178.8(2) . . . .
Fe1 N2 C5 C6 -1.9(4) . . . .
C2 N1 C5 N2 0.2(3) . . . .
C2 N1 C5 C6' -178.8(2) . . . .
C2 N1 C5 C6 -178.8(2) . . . .
N2 C5 C6 C7 -25.5(4) . . . .
N1 C5 C6 C7 153.3(3) . . . .
C5 C6 C7 C8 103.6(3) . . . .
C6 C7 C8 C9 -133.4(3) . . . .
N2 C5 C6' C7' 36.2(4) . . . .
N1 C5 C6' C7' -145.0(3) . . . .
C5 C6' C7' C8' -117.7(6) . . . .
C6' C7' C8' C9 108.4(6) . . . .
C11 N3 C9 N4 -0.8(3) . . . .
Fe1 N3 C9 N4 176.01(17) . . . .
C11 N3 C9 C8' 175.3(3) . . . .
Fe1 N3 C9 C8' -7.9(4) . . . .
C11 N3 C9 C8 175.3(3) . . . .
Fe1 N3 C9 C8 -7.9(4) . . . .
C12 N4 C9 N3 0.8(3) . . . .
C12 N4 C9 C8' -175.1(3) . . . .
C12 N4 C9 C8 -175.1(3) . . . .
C7' C8' C9 N3 -17.8(7) . . . .
C7' C8' C9 N4 157.6(5) . . . .
C7 C8 C9 N3 58.2(4) . . . .
C7 C8 C9 N4 -126.4(3) . . . .
Fe1 O5 C10 O6 -178.42(19) . . . .
Fe1 O5 C10 C11 0.8(3) . . . .
C9 N3 C11 C12 0.5(3) . . . .
Fe1 N3 C11 C12 -177.18(15) . . . .
C9 N3 C11 C10 -177.5(2) . . . .
Fe1 N3 C11 C10 4.7(2) . . . .
O6 C10 C11 N3 175.5(2) . . . .
O5 C10 C11 N3 -3.8(3) . . . .
O6 C10 C11 C12 -2.0(4) . . . .
O5 C10 C11 C12 178.7(2) . . . .
N3 C11 C12 N4 -0.1(3) . . . .
C10 C11 C12 N4 177.6(2) . . . .
N3 C11 C12 C13 -177.3(2) . . . .
C10 C11 C12 C13 0.5(4) . . . .
C9 N4 C12 C11 -0.4(3) . . . .
C9 N4 C12 C13 177.2(2) . . . .
C11 C12 C13 O8 174.7(2) . . . .
N4 C12 C13 O8 -2.1(4) . . . .
C11 C12 C13 O7 -4.5(4) . . . .
N4 C12 C13 O7 178.7(2) . . . .
